data_4073935
loop_
_publ_author_name
'Baya, Miguel'
'Eguillor, Beatriz'
'Esteruelas, Miguel A.'
'Oliv\'an, Montserrat'
'O\~nate, Enrique'

_publ_section_title
;
 Influence of the Anion of the Salt Used on the Coordination Mode of an
 N-Heterocyclic Carbene Ligand to Osmium
;
_journal_issue 26
_journal_name_full Organometallics
_journal_page_first 6556
_journal_paper_doi 10.1021/om700746h
_journal_volume 26
_journal_year 2007
_chemical_formula_moiety 'C28 H56 N3 Os P2, C24 H20 B'
_chemical_formula_sum 'C52 H76 B N3 Os P2'
_chemical_formula_weight 1006.11
_chemical_name_systematic
; 
 ? 
;
_space_group_IT_number 2
_symmetry_cell_setting triclinic
_symmetry_space_group_name_Hall '-P 1'
_symmetry_space_group_name_H-M 'P -1'
_atom_sites_solution_hydrogens geom
_atom_sites_solution_primary direct
_atom_sites_solution_secondary difmap
_audit_creation_method SHELXL-97
_cell_angle_alpha 84.376(3)
_cell_angle_beta 82.862(3)
_cell_angle_gamma 88.430(3)
_cell_formula_units_Z 2
_cell_length_a 11.4772(18)
_cell_length_b 13.186(2)
_cell_length_c 16.507(3)
_cell_measurement_reflns_used 2580
_cell_measurement_temperature 100(2)
_cell_measurement_theta_max 19
_cell_measurement_theta_min 2
_cell_volume 2466.6(7)
_computing_cell_refinement 'SAINT+ v. 6.1 (Bruker AXS, 2000)'
_computing_data_collection 'SMART v. 5.625 (Bruker AXS, 2000)'
_computing_data_reduction 'SAINT+ v. 6.1 (Bruker AXS, 2000)'
_computing_molecular_graphics 'XP, SHELXTL v. 6.1 (Bruker, 2000)'
_computing_publication_material 'XCIF, SHELXTL v. 6.1 (Bruker, 2000)'
_computing_structure_refinement 'SHELXL-97 (Sheldrick, 1997)'
_computing_structure_solution 'SHELXS-97 (Sheldrick, 1990)'
_diffrn_ambient_temperature 100(2)
_diffrn_detector_area_resol_mean 8.26
_diffrn_measured_fraction_theta_full 0.988
_diffrn_measured_fraction_theta_max 0.911
_diffrn_measurement_device_type 'Bruker SMART APEX CCD system'
_diffrn_measurement_method '\w rotations with narrow frames'
_diffrn_radiation_monochromator graphite
_diffrn_radiation_source 'fine-focus sealed tube'
_diffrn_radiation_type MoK\a
_diffrn_radiation_wavelength 0.71073
_diffrn_reflns_av_R_equivalents 0.0846
_diffrn_reflns_av_sigmaI/netI 0.1726
_diffrn_reflns_limit_h_max 15
_diffrn_reflns_limit_h_min -15
_diffrn_reflns_limit_k_max 16
_diffrn_reflns_limit_k_min -17
_diffrn_reflns_limit_l_max 21
_diffrn_reflns_limit_l_min -21
_diffrn_reflns_number 30683
_diffrn_reflns_theta_full 27.50
_diffrn_reflns_theta_max 28.83
_diffrn_reflns_theta_min 1.55
_diffrn_standards_decay_% 'no decay'
_exptl_absorpt_coefficient_mu 2.686
_exptl_absorpt_correction_T_max 0.858
_exptl_absorpt_correction_T_min 0.659
_exptl_absorpt_correction_type multi-scan
_exptl_absorpt_process_details
;
Absorption correction performed with SADABS program. This is based on the
method of Blessing: Blessing, R. H., Acta Crystallogr., Sect. A 1995, 51, 33.

SADABS: Area-Detector Absorption Correction. Bruker-AXS 
within SAINT+ package, v. 6.1 (2000).
;
_exptl_crystal_colour pale-yellow
_exptl_crystal_density_diffrn 1.355
_exptl_crystal_density_method 'not measured'
_exptl_crystal_description plate
_exptl_crystal_F_000 1040
_exptl_crystal_size_max 0.10
_exptl_crystal_size_mid 0.10
_exptl_crystal_size_min 0.03
_refine_diff_density_max 1.705
_refine_diff_density_min -1.240
_refine_diff_density_rms 0.143
_refine_ls_extinction_method none
_refine_ls_goodness_of_fit_ref 0.752
_refine_ls_hydrogen_treatment mixed
_refine_ls_matrix_type full
_refine_ls_number_parameters 568
_refine_ls_number_reflns 11759
_refine_ls_number_restraints 3
_refine_ls_restrained_S_all 0.752
_refine_ls_R_factor_all 0.0837
_refine_ls_R_factor_gt 0.0481
_refine_ls_shift/su_max 0.001
_refine_ls_shift/su_mean 0.000
_refine_ls_structure_factor_coef Fsqd
_refine_ls_weighting_details 'calc w=1/[\s^2^(Fo^2^)+(0.0103P)^2^+0.0000P] where P=(Fo^2^+2Fc^2^)/3'
_refine_ls_weighting_scheme calc
_refine_ls_wR_factor_gt 0.0732
_refine_ls_wR_factor_ref 0.0806
_reflns_number_gt 7958
_reflns_number_total 11759
_reflns_threshold_expression >2sigma(I)
_cod_data_source_file om700746h-file002.cif
_cod_data_source_block mae234as
_cod_original_cell_volume 2466.5(7)
_cod_original_sg_symbol_H-M P-1
_cod_database_code 4073935

loop_
_symmetry_equiv_pos_as_xyz
'x, y, z'
'-x, -y, -z'

loop_
_atom_site_label
_atom_site_type_symbol
_atom_site_fract_x
_atom_site_fract_y
_atom_site_fract_z
_atom_site_U_iso_or_equiv
_atom_site_adp_type
_atom_site_occupancy
_atom_site_symmetry_multiplicity
_atom_site_calc_flag
_atom_site_refinement_flags
Os Os 0.82453(2) 0.768908(19) 0.658480(15) 0.01559(6) Uani 1 1 d D
H1B H 0.884(3) 0.859(2) 0.600(2) 0.019 Uiso 1 1 d D
H1C H 0.9608(11) 0.767(4) 0.633(3) 0.036(16) Uiso 1 1 d D
H1A H 0.760(4) 0.869(2) 0.625(3) 0.043 Uiso 1 1 d D
P1 P 0.73022(12) 0.72814(11) 0.54694(8) 0.0178(3) Uani 1 1 d .
P2 P 0.94998(12) 0.83783(11) 0.74198(9) 0.0186(3) Uani 1 1 d .
N1 N 0.9421(4) 0.4662(3) 0.7532(3) 0.0255(11) Uani 1 1 d .
N2 N 0.7821(4) 0.5534(3) 0.7511(2) 0.0188(10) Uani 1 1 d .
N3 N 0.6735(4) 0.7596(3) 0.7561(3) 0.0205(11) Uani 1 1 d .
C1 C 0.8663(5) 0.6187(4) 0.7061(3) 0.0209(13) Uani 1 1 d .
C2 C 0.9664(5) 0.5598(4) 0.7073(3) 0.0217(13) Uani 1 1 d .
H2 H 1.047(4) 0.571(4) 0.683(3) 0.026 Uiso 1 1 d .
C3 C 1.0239(5) 0.3829(4) 0.7700(4) 0.0394(17) Uani 1 1 d .
H3A H 1.0025 0.3507 0.8257 0.059 Uiso 1 1 calc R
H3B H 1.1037 0.4093 0.7649 0.059 Uiso 1 1 calc R
H3C H 1.0206 0.3324 0.7305 0.059 Uiso 1 1 calc R
C4 C 0.8277(5) 0.4645(4) 0.7801(3) 0.0229(13) Uani 1 1 d .
H4 H 0.783(4) 0.408(4) 0.820(3) 0.028 Uiso 1 1 d .
C5 C 0.6558(5) 0.5742(5) 0.7584(4) 0.0234(14) Uani 1 1 d .
H5A H 0.626(4) 0.518(4) 0.790(3) 0.028 Uiso 1 1 d .
H5B H 0.631(4) 0.581(3) 0.707(3) 0.016(14) Uiso 1 1 d .
C6 C 0.6188(4) 0.6732(4) 0.7915(3) 0.0196(13) Uani 1 1 d .
C7 C 0.5234(5) 0.6747(5) 0.8512(3) 0.0277(14) Uani 1 1 d .
H7 H 0.4878 0.6125 0.8742 0.033 Uiso 1 1 calc R
C8 C 0.4791(5) 0.7665(5) 0.8779(4) 0.0342(16) Uani 1 1 d .
H8 H 0.4138 0.7679 0.9193 0.041 Uiso 1 1 calc R
C9 C 0.5321(5) 0.8556(5) 0.8429(3) 0.0278(14) Uani 1 1 d .
H9 H 0.5036 0.9199 0.8588 0.033 Uiso 1 1 calc R
C10 C 0.6279(4) 0.8488(4) 0.7841(3) 0.0227(13) Uani 1 1 d .
H10 H 0.6649 0.9104 0.7613 0.027 Uiso 1 1 calc R
C11 C 0.5694(4) 0.7047(4) 0.5643(3) 0.0229(13) Uani 1 1 d .
H11 H 0.5604 0.6440 0.6058 0.028 Uiso 1 1 calc R
C12 C 0.4986(5) 0.7900(5) 0.6058(3) 0.0325(16) Uani 1 1 d .
H12A H 0.4708 0.8393 0.5638 0.049 Uiso 1 1 calc R
H12B H 0.5487 0.8244 0.6382 0.049 Uiso 1 1 calc R
H12C H 0.4311 0.7608 0.6419 0.049 Uiso 1 1 calc R
C13 C 0.5113(5) 0.6743(4) 0.4917(3) 0.0331(15) Uani 1 1 d .
H13A H 0.4281 0.6605 0.5094 0.050 Uiso 1 1 calc R
H13B H 0.5503 0.6130 0.4716 0.050 Uiso 1 1 calc R
H13C H 0.5183 0.7301 0.4476 0.050 Uiso 1 1 calc R
C14 C 0.7555(5) 0.8294(4) 0.4600(3) 0.0191(13) Uani 1 1 d .
H14 H 0.8385 0.8506 0.4601 0.023 Uiso 1 1 calc R
C15 C 0.7489(5) 0.8025(4) 0.3724(3) 0.0278(14) Uani 1 1 d .
H15A H 0.6694 0.7805 0.3677 0.042 Uiso 1 1 calc R
H15B H 0.8051 0.7472 0.3598 0.042 Uiso 1 1 calc R
H15C H 0.7681 0.8625 0.3336 0.042 Uiso 1 1 calc R
C16 C 0.6817(5) 0.9259(4) 0.4740(3) 0.0300(15) Uani 1 1 d .
H16A H 0.7139 0.9825 0.4355 0.045 Uiso 1 1 calc R
H16B H 0.6834 0.9427 0.5303 0.045 Uiso 1 1 calc R
H16C H 0.6005 0.9143 0.4650 0.045 Uiso 1 1 calc R
C17 C 0.7882(5) 0.6137(4) 0.4950(3) 0.0218(13) Uani 1 1 d .
H17 H 0.7512 0.6146 0.4432 0.026 Uiso 1 1 calc R
C18 C 0.9213(5) 0.6208(4) 0.4704(3) 0.0316(15) Uani 1 1 d .
H18A H 0.9615 0.6109 0.5197 0.047 Uiso 1 1 calc R
H18B H 0.9401 0.6880 0.4417 0.047 Uiso 1 1 calc R
H18C H 0.9475 0.5679 0.4342 0.047 Uiso 1 1 calc R
C19 C 0.7572(5) 0.5122(4) 0.5451(3) 0.0348(16) Uani 1 1 d .
H19A H 0.7788 0.4561 0.5110 0.052 Uiso 1 1 calc R
H19B H 0.6726 0.5108 0.5632 0.052 Uiso 1 1 calc R
H19C H 0.8003 0.5045 0.5930 0.052 Uiso 1 1 calc R
C20 C 0.9633(4) 0.9801(4) 0.7316(3) 0.0225(13) Uani 1 1 d .
H20 H 1.0308 0.9957 0.7609 0.027 Uiso 1 1 calc R
C21 C 0.9922(5) 1.0250(4) 0.6432(3) 0.0311(15) Uani 1 1 d .
H21A H 0.9298 1.0085 0.6114 0.047 Uiso 1 1 calc R
H21B H 1.0670 0.9962 0.6198 0.047 Uiso 1 1 calc R
H21C H 0.9983 1.0991 0.6416 0.047 Uiso 1 1 calc R
C22 C 0.8564(5) 1.0364(4) 0.7711(4) 0.0334(16) Uani 1 1 d .
H22A H 0.8715 1.1096 0.7655 0.050 Uiso 1 1 calc R
H22B H 0.8411 1.0119 0.8293 0.050 Uiso 1 1 calc R
H22C H 0.7878 1.0237 0.7437 0.050 Uiso 1 1 calc R
C23 C 0.9145(5) 0.8100(4) 0.8552(3) 0.0247(14) Uani 1 1 d .
H23 H 0.8331 0.8379 0.8679 0.030 Uiso 1 1 calc R
C24 C 0.9056(5) 0.6971(4) 0.8844(3) 0.0380(17) Uani 1 1 d .
H24A H 0.9808 0.6629 0.8688 0.057 Uiso 1 1 calc R
H24B H 0.8438 0.6670 0.8589 0.057 Uiso 1 1 calc R
H24C H 0.8865 0.6887 0.9441 0.057 Uiso 1 1 calc R
C25 C 0.9874(5) 0.8601(4) 0.9118(3) 0.0343(16) Uani 1 1 d .
H25A H 0.9506 0.8479 0.9686 0.051 Uiso 1 1 calc R
H25B H 0.9910 0.9336 0.8958 0.051 Uiso 1 1 calc R
H25C H 1.0670 0.8307 0.9070 0.051 Uiso 1 1 calc R
C26 C 1.1076(4) 0.7955(4) 0.7235(3) 0.0225(13) Uani 1 1 d .
H26 H 1.1119 0.7273 0.7555 0.027 Uiso 1 1 calc R
C27 C 1.1501(5) 0.7770(4) 0.6336(3) 0.0307(15) Uani 1 1 d .
H27A H 1.1417 0.8403 0.5982 0.046 Uiso 1 1 calc R
H27B H 1.1027 0.7239 0.6168 0.046 Uiso 1 1 calc R
H27C H 1.2328 0.7552 0.6288 0.046 Uiso 1 1 calc R
C28 C 1.1997(5) 0.8600(4) 0.7530(4) 0.0349(16) Uani 1 1 d .
H28A H 1.2731 0.8205 0.7548 0.052 Uiso 1 1 calc R
H28B H 1.1713 0.8792 0.8080 0.052 Uiso 1 1 calc R
H28C H 1.2137 0.9217 0.7151 0.052 Uiso 1 1 calc R
C29 C 0.3971(4) 0.1851(4) 0.8746(3) 0.0203(13) Uani 1 1 d .
C30 C 0.2896(5) 0.1707(4) 0.8458(3) 0.0246(14) Uani 1 1 d .
H30 H 0.2703 0.2134 0.7995 0.030 Uiso 1 1 calc R
C31 C 0.2097(5) 0.0971(4) 0.8814(4) 0.0315(15) Uani 1 1 d .
H31 H 0.1376 0.0905 0.8597 0.038 Uiso 1 1 calc R
C32 C 0.2363(5) 0.0332(5) 0.9492(4) 0.0327(15) Uani 1 1 d .
H32 H 0.1841 -0.0192 0.9731 0.039 Uiso 1 1 calc R
C33 C 0.3388(5) 0.0473(5) 0.9807(4) 0.0321(15) Uani 1 1 d .
H33 H 0.3559 0.0065 1.0285 0.039 Uiso 1 1 calc R
C34 C 0.4178(5) 0.1203(4) 0.9436(3) 0.0269(14) Uani 1 1 d .
H34 H 0.4892 0.1265 0.9661 0.032 Uiso 1 1 calc R
C35 C 0.4177(4) 0.3706(4) 0.7965(3) 0.0190(13) Uani 1 1 d .
C36 C 0.3340(5) 0.4178(4) 0.8530(3) 0.0270(14) Uani 1 1 d .
H36 H 0.3196 0.3868 0.9076 0.032 Uiso 1 1 calc R
C37 C 0.2734(5) 0.5056(5) 0.8322(4) 0.0364(17) Uani 1 1 d .
H37 H 0.2196 0.5346 0.8724 0.044 Uiso 1 1 calc R
C38 C 0.2905(5) 0.5520(4) 0.7528(4) 0.0365(17) Uani 1 1 d .
H38 H 0.2495 0.6135 0.7386 0.044 Uiso 1 1 calc R
C39 C 0.3668(5) 0.5088(4) 0.6949(4) 0.0310(15) Uani 1 1 d .
H39 H 0.3773 0.5391 0.6399 0.037 Uiso 1 1 calc R
C40 C 0.4288(5) 0.4207(4) 0.7170(3) 0.0249(14) Uani 1 1 d .
H40 H 0.4818 0.3926 0.6758 0.030 Uiso 1 1 calc R
C41 C 0.5908(4) 0.2949(4) 0.8835(3) 0.0177(12) Uani 1 1 d .
C42 C 0.6886(5) 0.2300(4) 0.8913(3) 0.0234(13) Uani 1 1 d .
H42 H 0.6941 0.1695 0.8641 0.028 Uiso 1 1 calc R
C43 C 0.7777(5) 0.2503(5) 0.9370(3) 0.0259(15) Uani 1 1 d .
H43 H 0.8422 0.2040 0.9402 0.031 Uiso 1 1 calc R
C44 C 0.7731(5) 0.3377(4) 0.9780(3) 0.0232(14) Uani 1 1 d .
H44 H 0.8338 0.3525 1.0091 0.028 Uiso 1 1 calc R
C45 C 0.6768(4) 0.4027(4) 0.9720(3) 0.0200(13) Uani 1 1 d .
H45 H 0.6712 0.4629 0.9996 0.024 Uiso 1 1 calc R
C46 C 0.5886(4) 0.3810(4) 0.9262(3) 0.0183(12) Uani 1 1 d .
H46 H 0.5237 0.4270 0.9239 0.022 Uiso 1 1 calc R
C47 C 0.5603(5) 0.2196(4) 0.7435(3) 0.0176(13) Uani 1 1 d .
C48 C 0.6563(5) 0.2700(4) 0.6966(3) 0.0262(14) Uani 1 1 d .
H48 H 0.6793 0.3331 0.7124 0.031 Uiso 1 1 calc R
C49 C 0.7191(5) 0.2320(4) 0.6284(3) 0.0244(14) Uani 1 1 d .
H49 H 0.7840 0.2684 0.5991 0.029 Uiso 1 1 calc R
C50 C 0.6868(5) 0.1403(4) 0.6030(3) 0.0247(14) Uani 1 1 d .
H50 H 0.7289 0.1136 0.5563 0.030 Uiso 1 1 calc R
C51 C 0.5928(5) 0.0890(4) 0.6466(3) 0.0226(13) Uani 1 1 d .
H51 H 0.5694 0.0267 0.6296 0.027 Uiso 1 1 calc R
C52 C 0.5307(5) 0.1280(4) 0.7164(3) 0.0213(13) Uani 1 1 d .
H52 H 0.4667 0.0906 0.7457 0.026 Uiso 1 1 calc R
B B 0.4894(5) 0.2681(5) 0.8247(4) 0.0186(14) Uani 1 1 d .

loop_
_atom_site_aniso_label
_atom_site_aniso_U_11
_atom_site_aniso_U_22
_atom_site_aniso_U_33
_atom_site_aniso_U_23
_atom_site_aniso_U_13
_atom_site_aniso_U_12
Os 0.01687(11) 0.01658(12) 0.01372(11) -0.00221(8) -0.00279(8) -0.00063(8)
P1 0.0199(8) 0.0176(8) 0.0162(8) -0.0024(6) -0.0022(6) -0.0010(6)
P2 0.0195(8) 0.0199(9) 0.0175(8) -0.0047(6) -0.0039(6) 0.0003(6)
N1 0.034(3) 0.022(3) 0.022(3) -0.002(2) -0.011(2) 0.004(2)
N2 0.026(3) 0.018(3) 0.014(2) -0.005(2) -0.005(2) 0.002(2)
N3 0.021(3) 0.024(3) 0.018(3) -0.002(2) -0.010(2) 0.002(2)
C1 0.026(3) 0.033(4) 0.006(3) -0.002(2) -0.005(2) -0.011(3)
C2 0.027(3) 0.017(3) 0.022(3) -0.003(3) -0.005(3) -0.003(3)
C3 0.045(4) 0.030(4) 0.043(4) -0.006(3) -0.002(3) 0.009(3)
C4 0.029(3) 0.024(4) 0.016(3) 0.000(3) -0.006(3) -0.007(3)
C5 0.026(3) 0.025(4) 0.019(3) 0.003(3) -0.004(3) -0.003(3)
C6 0.019(3) 0.020(3) 0.019(3) 0.001(3) -0.004(2) -0.002(3)
C7 0.028(3) 0.030(4) 0.023(3) 0.002(3) -0.001(3) -0.002(3)
C8 0.037(4) 0.036(4) 0.026(4) 0.005(3) 0.005(3) -0.007(3)
C9 0.028(3) 0.031(4) 0.026(3) -0.008(3) -0.007(3) 0.008(3)
C10 0.023(3) 0.028(4) 0.017(3) -0.001(3) -0.004(2) -0.003(3)
C11 0.025(3) 0.026(3) 0.020(3) -0.007(3) -0.006(2) -0.003(3)
C12 0.019(3) 0.051(4) 0.028(4) -0.007(3) -0.001(3) 0.002(3)
C13 0.038(4) 0.034(4) 0.031(4) -0.005(3) -0.012(3) -0.011(3)
C14 0.025(3) 0.021(3) 0.013(3) -0.008(2) -0.005(2) 0.001(3)
C15 0.038(4) 0.022(3) 0.022(3) -0.002(3) 0.002(3) -0.001(3)
C16 0.043(4) 0.023(4) 0.023(3) 0.000(3) -0.002(3) 0.005(3)
C17 0.030(3) 0.018(3) 0.020(3) -0.004(3) -0.009(3) 0.005(3)
C18 0.037(4) 0.036(4) 0.023(3) -0.013(3) -0.002(3) 0.015(3)
C19 0.051(4) 0.025(4) 0.031(4) -0.006(3) -0.015(3) 0.003(3)
C20 0.017(3) 0.025(3) 0.029(3) -0.008(3) -0.011(3) -0.004(3)
C21 0.031(4) 0.024(4) 0.038(4) 0.002(3) -0.007(3) -0.002(3)
C22 0.040(4) 0.025(4) 0.035(4) -0.008(3) -0.005(3) 0.006(3)
C23 0.027(3) 0.034(4) 0.015(3) -0.005(3) -0.005(2) 0.004(3)
C24 0.058(5) 0.041(4) 0.015(3) 0.000(3) -0.006(3) -0.010(4)
C25 0.040(4) 0.041(4) 0.022(3) -0.002(3) -0.004(3) -0.006(3)
C26 0.015(3) 0.026(3) 0.028(3) -0.004(3) -0.006(2) 0.004(3)
C27 0.028(3) 0.038(4) 0.028(4) -0.014(3) -0.001(3) 0.002(3)
C28 0.023(3) 0.041(4) 0.044(4) -0.022(3) -0.003(3) 0.004(3)
C29 0.022(3) 0.024(3) 0.015(3) -0.008(3) 0.000(2) 0.001(3)
C30 0.031(3) 0.030(4) 0.015(3) -0.006(3) -0.004(3) -0.004(3)
C31 0.034(4) 0.034(4) 0.029(4) -0.013(3) -0.007(3) -0.005(3)
C32 0.030(4) 0.027(4) 0.040(4) -0.007(3) 0.006(3) -0.005(3)
C33 0.041(4) 0.033(4) 0.021(3) 0.001(3) -0.004(3) -0.005(3)
C34 0.030(3) 0.023(3) 0.027(3) 0.000(3) -0.003(3) 0.003(3)
C35 0.018(3) 0.020(3) 0.022(3) -0.007(3) -0.011(2) -0.004(2)
C36 0.026(3) 0.033(4) 0.025(3) -0.007(3) -0.011(3) 0.007(3)
C37 0.025(3) 0.043(4) 0.048(4) -0.027(4) -0.015(3) 0.011(3)
C38 0.035(4) 0.017(4) 0.062(5) -0.004(3) -0.022(4) 0.004(3)
C39 0.029(3) 0.031(4) 0.035(4) 0.002(3) -0.013(3) -0.001(3)
C40 0.027(3) 0.022(3) 0.029(4) -0.009(3) -0.011(3) 0.004(3)
C41 0.023(3) 0.018(3) 0.012(3) 0.002(2) -0.004(2) 0.001(2)
C42 0.028(3) 0.018(3) 0.023(3) -0.004(3) 0.000(3) 0.001(3)
C43 0.020(3) 0.033(4) 0.024(3) 0.003(3) -0.005(3) 0.006(3)
C44 0.028(3) 0.030(4) 0.014(3) -0.004(3) -0.007(3) -0.008(3)
C45 0.025(3) 0.020(3) 0.015(3) -0.007(2) 0.002(2) -0.002(3)
C46 0.023(3) 0.018(3) 0.015(3) -0.004(2) -0.007(2) 0.003(2)
C47 0.020(3) 0.017(3) 0.017(3) -0.004(3) -0.008(2) 0.003(3)
C48 0.032(3) 0.025(4) 0.024(3) -0.005(3) -0.009(3) 0.002(3)
C49 0.019(3) 0.028(4) 0.025(3) 0.003(3) -0.005(2) 0.001(3)
C50 0.032(3) 0.030(4) 0.014(3) -0.011(3) -0.006(3) 0.010(3)
C51 0.028(3) 0.021(3) 0.022(3) -0.009(3) -0.011(3) 0.004(3)
C52 0.024(3) 0.024(3) 0.016(3) 0.000(3) -0.002(2) 0.002(3)
B 0.022(3) 0.019(4) 0.016(3) -0.006(3) -0.004(3) 0.000(3)

loop_
_atom_type_symbol
_atom_type_description
_atom_type_scat_dispersion_real
_atom_type_scat_dispersion_imag
_atom_type_scat_source
C C 0.0033 0.0016 'International Tables Vol C Tables 4.2.6.8 and 6.1.1.4'
H H 0.0000 0.0000 'International Tables Vol C Tables 4.2.6.8 and 6.1.1.4'
B B 0.0013 0.0007 'International Tables Vol C Tables 4.2.6.8 and 6.1.1.4'
N N 0.0061 0.0033 'International Tables Vol C Tables 4.2.6.8 and 6.1.1.4'
P P 0.1023 0.0942 'International Tables Vol C Tables 4.2.6.8 and 6.1.1.4'
Os Os -1.2165 7.6030 'International Tables Vol C Tables 4.2.6.8 and 6.1.1.4'

loop_
_geom_angle_atom_site_label_1
_geom_angle_atom_site_label_2
_geom_angle_atom_site_label_3
_geom_angle
C1 Os N3 85.40(18)
C1 Os P1 98.58(14)
N3 Os P1 99.70(11)
C1 Os P2 90.78(14)
N3 Os P2 93.44(11)
P1 Os P2 164.39(5)
C1 Os H1B 139.0(16)
N3 Os H1B 133.9(16)
P1 Os H1B 87.3(16)
P2 Os H1B 77.5(16)
C1 Os H1C 79.6(18)
N3 Os H1C 149.2(17)
P1 Os H1C 109.0(17)
P2 Os H1C 60.3(17)
H1B Os H1C 60(2)
C1 Os H1A 164.8(18)
N3 Os H1A 83.9(18)
P1 Os H1A 72.7(18)
P2 Os H1A 100.6(18)
H1B Os H1A 55(2)
H1C Os H1A 115(2)
C11 P1 C14 106.9(3)
C11 P1 C17 102.1(2)
C14 P1 C17 100.4(2)
C11 P1 Os 118.48(17)
C14 P1 Os 110.32(17)
C17 P1 Os 116.66(17)
C23 P2 C26 102.7(2)
C23 P2 C20 101.6(2)
C26 P2 C20 101.8(2)
C23 P2 Os 117.11(18)
C26 P2 Os 114.67(18)
C20 P2 Os 116.74(17)
C4 N1 C2 108.1(5)
C4 N1 C3 124.2(5)
C2 N1 C3 127.7(5)
C4 N2 C1 113.3(5)
C4 N2 C5 122.4(5)
C1 N2 C5 123.9(5)
C6 N3 C10 115.5(5)
C6 N3 Os 126.4(4)
C10 N3 Os 118.1(4)
C2 C1 N2 101.6(5)
C2 C1 Os 135.7(4)
N2 C1 Os 122.7(4)
C1 C2 N1 110.4(5)
C1 C2 H2 132(3)
N1 C2 H2 117(3)
N1 C3 H3A 109.5
N1 C3 H3B 109.5
H3A C3 H3B 109.5
N1 C3 H3C 109.5
H3A C3 H3C 109.5
H3B C3 H3C 109.5
N1 C4 N2 106.5(5)
N1 C4 H4 127(3)
N2 C4 H4 126(3)
N2 C5 C6 114.6(5)
N2 C5 H5A 103(3)
C6 C5 H5A 114(3)
N2 C5 H5B 110(3)
C6 C5 H5B 103(3)
H5A C5 H5B 113(4)
N3 C6 C7 122.6(5)
N3 C6 C5 118.5(5)
C7 C6 C5 118.6(5)
C6 C7 C8 120.4(6)
C6 C7 H7 119.8
C8 C7 H7 119.8
C9 C8 C7 118.4(6)
C9 C8 H8 120.8
C7 C8 H8 120.8
C8 C9 C10 118.2(6)
C8 C9 H9 120.9
C10 C9 H9 120.9
N3 C10 C9 124.9(5)
N3 C10 H10 117.6
C9 C10 H10 117.6
C13 C11 C12 110.8(4)
C13 C11 P1 117.4(4)
C12 C11 P1 113.1(4)
C13 C11 H11 104.7
C12 C11 H11 104.7
P1 C11 H11 104.7
C11 C12 H12A 109.5
C11 C12 H12B 109.5
H12A C12 H12B 109.5
C11 C12 H12C 109.5
H12A C12 H12C 109.5
H12B C12 H12C 109.5
C11 C13 H13A 109.5
C11 C13 H13B 109.5
H13A C13 H13B 109.5
C11 C13 H13C 109.5
H13A C13 H13C 109.5
H13B C13 H13C 109.5
C16 C14 C15 108.7(4)
C16 C14 P1 113.0(4)
C15 C14 P1 119.3(4)
C16 C14 H14 104.8
C15 C14 H14 104.8
P1 C14 H14 104.8
C14 C15 H15A 109.5
C14 C15 H15B 109.5
H15A C15 H15B 109.5
C14 C15 H15C 109.5
H15A C15 H15C 109.5
H15B C15 H15C 109.5
C14 C16 H16A 109.5
C14 C16 H16B 109.5
H16A C16 H16B 109.5
C14 C16 H16C 109.5
H16A C16 H16C 109.5
H16B C16 H16C 109.5
C19 C17 C18 110.6(4)
C19 C17 P1 113.9(4)
C18 C17 P1 110.7(4)
C19 C17 H17 107.1
C18 C17 H17 107.1
P1 C17 H17 107.1
C17 C18 H18A 109.5
C17 C18 H18B 109.5
H18A C18 H18B 109.5
C17 C18 H18C 109.5
H18A C18 H18C 109.5
H18B C18 H18C 109.5
C17 C19 H19A 109.5
C17 C19 H19B 109.5
H19A C19 H19B 109.5
C17 C19 H19C 109.5
H19A C19 H19C 109.5
H19B C19 H19C 109.5
C21 C20 C22 108.9(5)
C21 C20 P2 113.1(4)
C22 C20 P2 114.3(4)
C21 C20 H20 106.7
C22 C20 H20 106.7
P2 C20 H20 106.7
C20 C21 H21A 109.5
C20 C21 H21B 109.5
H21A C21 H21B 109.5
C20 C21 H21C 109.5
H21A C21 H21C 109.5
H21B C21 H21C 109.5
C20 C22 H22A 109.5
C20 C22 H22B 109.5
H22A C22 H22B 109.5
C20 C22 H22C 109.5
H22A C22 H22C 109.5
H22B C22 H22C 109.5
C24 C23 C25 108.0(5)
C24 C23 P2 114.3(4)
C25 C23 P2 118.8(4)
C24 C23 H23 104.7
C25 C23 H23 104.7
P2 C23 H23 104.7
C23 C24 H24A 109.5
C23 C24 H24B 109.5
H24A C24 H24B 109.5
C23 C24 H24C 109.5
H24A C24 H24C 109.5
H24B C24 H24C 109.5
C23 C25 H25A 109.5
C23 C25 H25B 109.5
H25A C25 H25B 109.5
C23 C25 H25C 109.5
H25A C25 H25C 109.5
H25B C25 H25C 109.5
C28 C26 C27 107.5(4)
C28 C26 P2 117.7(4)
C27 C26 P2 114.2(4)
C28 C26 H26 105.4
C27 C26 H26 105.4
P2 C26 H26 105.4
C26 C27 H27A 109.5
C26 C27 H27B 109.5
H27A C27 H27B 109.5
C26 C27 H27C 109.5
H27A C27 H27C 109.5
H27B C27 H27C 109.5
C26 C28 H28A 109.5
C26 C28 H28B 109.5
H28A C28 H28B 109.5
C26 C28 H28C 109.5
H28A C28 H28C 109.5
H28B C28 H28C 109.5
C34 C29 C30 114.6(5)
C34 C29 B 125.5(5)
C30 C29 B 119.8(5)
C31 C30 C29 123.5(5)
C31 C30 H30 118.3
C29 C30 H30 118.3
C30 C31 C32 119.3(5)
C30 C31 H31 120.3
C32 C31 H31 120.3
C33 C32 C31 118.9(6)
C33 C32 H32 120.6
C31 C32 H32 120.6
C32 C33 C34 120.8(6)
C32 C33 H33 119.6
C34 C33 H33 119.6
C33 C34 C29 122.9(5)
C33 C34 H34 118.6
C29 C34 H34 118.6
C40 C35 C36 113.5(5)
C40 C35 B 125.2(5)
C36 C35 B 121.3(5)
C37 C36 C35 123.2(6)
C37 C36 H36 118.4
C35 C36 H36 118.4
C36 C37 C38 120.1(6)
C36 C37 H37 119.9
C38 C37 H37 119.9
C39 C38 C37 119.6(6)
C39 C38 H38 120.2
C37 C38 H38 120.2
C38 C39 C40 119.7(6)
C38 C39 H39 120.1
C40 C39 H39 120.1
C39 C40 C35 123.8(5)
C39 C40 H40 118.1
C35 C40 H40 118.1
C46 C41 C42 114.9(5)
C46 C41 B 124.7(5)
C42 C41 B 120.4(5)
C43 C42 C41 123.0(5)
C43 C42 H42 118.5
C41 C42 H42 118.5
C44 C43 C42 120.5(5)
C44 C43 H43 119.7
C42 C43 H43 119.7
C45 C44 C43 117.7(5)
C45 C44 H44 121.2
C43 C44 H44 121.2
C44 C45 C46 121.0(5)
C44 C45 H45 119.5
C46 C45 H45 119.5
C45 C46 C41 123.0(5)
C45 C46 H46 118.5
C41 C46 H46 118.5
C52 C47 C48 115.3(5)
C52 C47 B 123.6(5)
C48 C47 B 121.1(5)
C49 C48 C47 123.3(5)
C49 C48 H48 118.4
C47 C48 H48 118.4
C48 C49 C50 119.8(5)
C48 C49 H49 120.1
C50 C49 H49 120.1
C51 C50 C49 118.9(5)
C51 C50 H50 120.6
C49 C50 H50 120.6
C50 C51 C52 120.7(5)
C50 C51 H51 119.6
C52 C51 H51 119.6
C47 C52 C51 122.1(5)
C47 C52 H52 119.0
C51 C52 H52 119.0
C35 B C29 109.2(4)
C35 B C47 110.1(4)
C29 B C47 109.9(4)
C35 B C41 110.5(4)
C29 B C41 110.3(4)
C47 B C41 106.7(4)

loop_
_geom_bond_atom_site_label_1
_geom_bond_atom_site_label_2
_geom_bond_distance
Os C1 2.123(6)
Os N3 2.213(4)
Os P1 2.3605(14)
Os P2 2.3683(14)
Os H1B 1.575(10)
Os H1C 1.568(10)
Os H1A 1.579(10)
P1 C11 1.862(5)
P1 C14 1.862(5)
P1 C17 1.874(5)
P2 C23 1.866(5)
P2 C26 1.875(5)
P2 C20 1.876(5)
N1 C4 1.333(7)
N1 C2 1.399(7)
N1 C3 1.453(6)
N2 C4 1.341(6)
N2 C1 1.402(6)
N2 C5 1.460(7)
N3 C6 1.360(6)
N3 C10 1.372(6)
C1 C2 1.371(7)
C2 H2 0.98(5)
C3 H3A 0.9800
C3 H3B 0.9800
C3 H3C 0.9800
C4 H4 1.04(5)
C5 C6 1.495(7)
C5 H5A 0.92(5)
C5 H5B 0.92(5)
C6 C7 1.380(7)
C7 C8 1.392(7)
C7 H7 0.9500
C8 C9 1.379(7)
C8 H8 0.9500
C9 C10 1.379(7)
C9 H9 0.9500
C10 H10 0.9500
C11 C13 1.533(6)
C11 C12 1.535(7)
C11 H11 1.0000
C12 H12A 0.9800
C12 H12B 0.9800
C12 H12C 0.9800
C13 H13A 0.9800
C13 H13B 0.9800
C13 H13C 0.9800
C14 C16 1.530(7)
C14 C15 1.534(7)
C14 H14 1.0000
C15 H15A 0.9800
C15 H15B 0.9800
C15 H15C 0.9800
C16 H16A 0.9800
C16 H16B 0.9800
C16 H16C 0.9800
C17 C19 1.529(7)
C17 C18 1.535(7)
C17 H17 1.0000
C18 H18A 0.9800
C18 H18B 0.9800
C18 H18C 0.9800
C19 H19A 0.9800
C19 H19B 0.9800
C19 H19C 0.9800
C20 C21 1.519(7)
C20 C22 1.525(7)
C20 H20 1.0000
C21 H21A 0.9800
C21 H21B 0.9800
C21 H21C 0.9800
C22 H22A 0.9800
C22 H22B 0.9800
C22 H22C 0.9800
C23 C24 1.520(7)
C23 C25 1.533(7)
C23 H23 1.0000
C24 H24A 0.9800
C24 H24B 0.9800
C24 H24C 0.9800
C25 H25A 0.9800
C25 H25B 0.9800
C25 H25C 0.9800
C26 C28 1.528(7)
C26 C27 1.544(7)
C26 H26 1.0000
C27 H27A 0.9800
C27 H27B 0.9800
C27 H27C 0.9800
C28 H28A 0.9800
C28 H28B 0.9800
C28 H28C 0.9800
C29 C34 1.396(7)
C29 C30 1.401(7)
C29 B 1.633(8)
C30 C31 1.389(7)
C30 H30 0.9500
C31 C32 1.393(8)
C31 H31 0.9500
C32 C33 1.368(7)
C32 H32 0.9500
C33 C34 1.385(7)
C33 H33 0.9500
C34 H34 0.9500
C35 C40 1.403(7)
C35 C36 1.428(7)
C35 B 1.622(8)
C36 C37 1.371(7)
C36 H36 0.9500
C37 C38 1.384(8)
C37 H37 0.9500
C38 C39 1.370(8)
C38 H38 0.9500
C39 C40 1.387(7)
C39 H39 0.9500
C40 H40 0.9500
C41 C46 1.391(7)
C41 C42 1.404(7)
C41 B 1.672(7)
C42 C43 1.390(7)
C42 H42 0.9500
C43 C44 1.389(7)
C43 H43 0.9500
C44 C45 1.387(7)
C44 H44 0.9500
C45 C46 1.389(6)
C45 H45 0.9500
C46 H46 0.9500
C47 C52 1.394(7)
C47 C48 1.409(7)
C47 B 1.653(8)
C48 C49 1.389(7)
C48 H48 0.9500
C49 C50 1.392(7)
C49 H49 0.9500
C50 C51 1.375(7)
C50 H50 0.9500
C51 C52 1.410(7)
C51 H51 0.9500
C52 H52 0.9500
